data_9013494
loop_
_publ_author_name
'Minakawa, T.'
'Fukushima, H.'
'Nishio-Hamane D'
'Miura, H.'

_publ_section_title
;Epidote-(Sr), CaSrAl2Fe(Si2O7)(SiO4)(OH), a new mineral from the Ananai mine,
 Kochi Prefecture, Japan Locality: Ananai mine, Kochi Prefecture, Japan
;
_journal_name_full 'Journal of Mineralogical and Petrological Sciences'
_journal_page_first 400
_journal_page_last 406
_journal_paper_doi 10.2465/jmps.071220
_journal_volume 103
_journal_year 2008
_chemical_compound_source 'Ananai mine, Kochi Prefecture, Japan'
_chemical_formula_sum 'Al1.92 Ca1.1 Fe0.88 H Mn0.2 O13 Si3 Sr0.9'
_chemical_name_mineral Epidote-(Sr)
_space_group_IT_number 11
_symmetry_space_group_name_Hall '-P 2yb'
_symmetry_space_group_name_H-M 'P 1 21/m 1'
_cell_angle_alpha 90
_cell_angle_beta 114.46
_cell_angle_gamma 90
_cell_formula_units_Z 2
_cell_length_a 8.928
_cell_length_b 5.652
_cell_length_c 10.244
_cell_volume 470.530
_database_code_amcsd 0013136
_exptl_crystal_density_diffrn 3.728
_cod_original_formula_sum '(Ca1.1 Sr.9) Al1.92 Fe.88 Mn.2 Si3 O13 H'
_cod_database_code 9013494

loop_
_space_group_symop_operation_xyz
x,y,z
x,1/2-y,z
-x,1/2+y,-z
-x,-y,-z

loop_
_atom_site_label
_atom_site_fract_x
_atom_site_fract_y
_atom_site_fract_z
_atom_site_occupancy
_atom_site_U_iso_or_equiv
_atom_site_type_symbol
_atom_site_attached_hydrogens
CaA1 0.76400 0.75000 0.15600 0.96000 0.00963 Ca 0
SrA1 0.76400 0.75000 0.15600 0.04000 0.00963 Sr 0
SrA2 0.59500 0.75000 0.42200 0.86000 0.01165 Sr 0
CaA2 0.59500 0.75000 0.42200 0.14000 0.01165 Ca 0
AlM1 0.00000 0.00000 0.00000 0.90000 0.00646 Al 0
FeM1 0.00000 0.00000 0.00000 0.10000 0.00646 Fe 0
AlM2 0.00000 0.00000 0.50000 1.00000 0.00545 Al 0
FeM3 0.29500 0.25000 0.22000 0.78000 0.00532 Fe 0
MnM3 0.29500 0.25000 0.22000 0.20000 0.00532 Mn 0
AlM3 0.29500 0.25000 0.22000 0.02000 0.00532 Al 0
Si1 0.33800 0.75000 0.03700 1.00000 0.00570 Si 0
Si2 0.68500 0.25000 0.27400 1.00000 0.00570 Si 0
Si3 0.17400 0.75000 0.31500 1.00000 0.00570 Si 0
O1 0.24600 0.99900 0.04300 1.00000 0.00887 O 0
O2 0.29200 0.97300 0.33600 1.00000 0.00887 O 0
O3 0.78500 0.01300 0.32900 1.00000 0.00887 O 0
O4 0.04100 0.25000 0.11700 1.00000 0.00887 O 0
O5 0.04500 0.75000 0.14300 1.00000 0.00887 O 0
O6 0.07200 0.75000 0.41800 1.00000 0.00887 O 0
O7 0.50900 0.75000 0.17600 1.00000 0.00887 O 0
O8 0.53200 0.25000 0.31600 1.00000 0.00887 O 0
O9 0.64200 0.25000 0.10900 1.00000 0.00887 O 0
O-H10 0.07600 0.25000 0.42500 1.00000 0.00887 O 1

loop_
_cod_changelog_entry_id
_cod_changelog_entry_author
_cod_changelog_entry_date
_cod_changelog_entry_text
1
;cod-tools version 3.8.0
Id: cif_guess_AMCSD_atom_types 9574 2023-05-10 09:00:05Z saulius
;
2023-05-10T18:54:26+03:00
;Derived atom types and hydrogen counts
from atom names that follow the AMCSD naming convention
(Wat == water, O-H == hydroxyl).
;

loop_
_cod_related_entry_id
_cod_related_entry_database
_cod_related_entry_code
1 AMCSD 0013136
